data_7239112
loop_
_publ_author_name
'Wu, Tong'
'Lin, Yue-Jian'
'Jin, Guo-Xin'

_publ_section_title
;
 Size recognition and optical unloading of polyaromatic compounds based on
 a coordination box containing face-to-face olefin bonds
;
_journal_issue 29
_journal_name_full 'RSC Advances'
_journal_page_first 11476
_journal_paper_doi 10.1039/c3ra42075b
_journal_volume 3
_journal_year 2013
_chemical_formula_sum 'C104 H116 F12 N12 O14 Rh4 S4'
_chemical_formula_weight 2525.97
_space_group_IT_number 14
_space_group_name_Hall '-P 2ybc'
_space_group_name_H-M_alt 'P 1 21/c 1'
_symmetry_cell_setting monoclinic
_symmetry_space_group_name_H-M 'P 1 21/c 1'
_atom_sites_solution_hydrogens geom
_atom_sites_solution_primary direct
_atom_sites_solution_secondary difmap
_audit_creation_method SHELXL-97
_cell_angle_alpha 90.00
_cell_angle_beta 97.9010(10)
_cell_angle_gamma 90.00
_cell_formula_units_Z 2
_cell_length_a 12.9496(2)
_cell_length_b 23.8189(4)
_cell_length_c 18.5603(4)
_cell_measurement_reflns_used 6785
_cell_measurement_temperature 173(2)
_cell_measurement_theta_max 68.14
_cell_measurement_theta_min 3.04
_cell_volume 5670.49(18)
_computing_cell_refinement 'Bruker SAINT'
_computing_data_collection 'Bruker APEX2'
_computing_data_reduction 'Bruker SAINT'
_computing_molecular_graphics 'Bruker SHELXTL'
_computing_publication_material 'Bruker SHELXTL'
_computing_structure_refinement 'SHELXL-97 (Sheldrick, 1997)'
_computing_structure_solution 'SHELXS-97 (Sheldrick, 1990)'
_diffrn_ambient_temperature 173(2)
_diffrn_measured_fraction_theta_full 0.940
_diffrn_measured_fraction_theta_max 0.940
_diffrn_measurement_device_type 'Bruker APEX-II CCD'
_diffrn_measurement_method '\f and \w scans'
_diffrn_radiation_monochromator graphite
_diffrn_radiation_source 'fine-focus sealed tube'
_diffrn_radiation_type CuK\a
_diffrn_radiation_wavelength 1.54178
_diffrn_reflns_av_R_equivalents 0.0389
_diffrn_reflns_av_sigmaI/netI 0.0418
_diffrn_reflns_limit_h_max 13
_diffrn_reflns_limit_h_min -14
_diffrn_reflns_limit_k_max 25
_diffrn_reflns_limit_k_min -26
_diffrn_reflns_limit_l_max 19
_diffrn_reflns_limit_l_min -20
_diffrn_reflns_number 25377
_diffrn_reflns_theta_full 60.49
_diffrn_reflns_theta_max 60.49
_diffrn_reflns_theta_min 3.04
_diffrn_standards_decay_% 5.17
_exptl_absorpt_coefficient_mu 6.025
_exptl_absorpt_correction_T_max 0.5570
_exptl_absorpt_correction_T_min 0.4859
_exptl_absorpt_correction_type multi-scan
_exptl_absorpt_process_details sadabs
_exptl_crystal_colour purple
_exptl_crystal_density_diffrn 1.479
_exptl_crystal_density_method 'not measured'
_exptl_crystal_description block
_exptl_crystal_F_000 2576
_exptl_crystal_size_max 0.14
_exptl_crystal_size_mid 0.12
_exptl_crystal_size_min 0.11
_platon_squeeze_details
;
;
_refine_diff_density_max 3.750
_refine_diff_density_min -1.318
_refine_diff_density_rms 0.161
_refine_ls_extinction_method none
_refine_ls_goodness_of_fit_ref 1.079
_refine_ls_hydrogen_treatment constr
_refine_ls_matrix_type full
_refine_ls_number_parameters 736
_refine_ls_number_reflns 8029
_refine_ls_number_restraints 126
_refine_ls_restrained_S_all 1.079
_refine_ls_R_factor_all 0.0869
_refine_ls_R_factor_gt 0.0752
_refine_ls_shift/su_max 0.005
_refine_ls_shift/su_mean 0.000
_refine_ls_structure_factor_coef Fsqd
_refine_ls_weighting_details 'calc w=1/[\s^2^(Fo^2^)+(0.1643P)^2^+5.4718P] where P=(Fo^2^+2Fc^2^)/3'
_refine_ls_weighting_scheme calc
_refine_ls_wR_factor_gt 0.2109
_refine_ls_wR_factor_ref 0.2246
_reflns_number_gt 6435
_reflns_number_total 8029
_reflns_threshold_expression >2sigma(I)
_cod_data_source_file c3ra42075b.txt
_cod_data_source_block 3
_cod_depositor_comments
;
The following automatic conversions were performed:

data item '_symmetry_cell_setting' value 'Monoclinic' was changed to
'monoclinic' in accordance with the
/home/saulius/struct/COD-crude-data/automatic-downloads/DataCite-retrospective/RSC/depositions/lib/dictionaries/cif_core.dic
dictionary named 'cif_core.dic' version 2.4.2 last updated on
2011-04-26.

Automatic conversion script
Id: cif_fix_values 6909 2019-04-08 15:41:33Z antanas 
;
_cod_original_sg_symbol_H-M P2(1)/c
_cod_database_code 7239112

loop_
_symmetry_equiv_pos_as_xyz
'x, y, z'
'-x, y+1/2, -z+1/2'
'-x, -y, -z'
'x, -y-1/2, z-1/2'

loop_
_atom_site_label
_atom_site_type_symbol
_atom_site_fract_x
_atom_site_fract_y
_atom_site_fract_z
_atom_site_U_iso_or_equiv
_atom_site_adp_type
_atom_site_occupancy
_atom_site_symmetry_multiplicity
_atom_site_calc_flag
_atom_site_refinement_flags
_atom_site_disorder_assembly
_atom_site_disorder_group
Rh1 Rh 0.99165(4) 0.10342(2) 0.67420(3) 0.0381(2) Uani 1 1 d . . .
Rh2 Rh 0.66674(5) 0.25862(2) 0.66762(3) 0.0427(2) Uani 1 1 d . . .
N1 N 0.9346(5) 0.1787(2) 0.6178(3) 0.0410(14) Uani 1 1 d . A .
N2 N 0.8733(5) 0.1291(2) 0.7407(3) 0.0386(13) Uani 1 1 d . . .
N3 N 0.7382(5) 0.1907(3) 0.7350(3) 0.0419(14) Uani 1 1 d . A .
N4 N 0.7996(5) 0.2397(2) 0.6118(3) 0.0390(14) Uani 1 1 d . A .
N5 N 0.8642(5) 0.0628(3) 0.6106(3) 0.0394(13) Uani 1 1 d . . .
N6 N 0.5887(5) 0.1937(2) 0.6036(3) 0.0422(14) Uani 1 1 d . A .
S2 S 0.2626(4) 0.1742(3) 0.3690(2) 0.142(2) Uani 1 1 d . . .
O4 O 0.2610(13) 0.2185(7) 0.3168(10) 0.192(7) Uani 1 1 d . . .
O5 O 0.3427(10) 0.1368(4) 0.3711(8) 0.133(4) Uani 1 1 d . . .
O6 O 0.1701(10) 0.1514(8) 0.3876(10) 0.179(6) Uani 1 1 d . . .
F4 F 0.2429(13) 0.2673(7) 0.4561(9) 0.217(7) Uani 1 1 d . . .
F5 F 0.3205(13) 0.1991(10) 0.5112(7) 0.246(9) Uani 1 1 d . . .
F6 F 0.4023(12) 0.2560(7) 0.4419(9) 0.194(6) Uani 1 1 d . . .
C1 C 0.9332(6) 0.2097(3) 0.5540(4) 0.0425(17) Uani 1 1 d . A .
C2 C 0.9954(7) 0.2088(4) 0.4993(5) 0.0527(19) Uani 1 1 d . . .
H2 H 1.0526 0.1836 0.5016 0.063 Uiso 1 1 calc R . .
C3 C 0.9730(8) 0.2453(4) 0.4405(6) 0.068(3) Uani 1 1 d . . .
H3 H 1.0146 0.2448 0.4022 0.082 Uiso 1 1 calc R . .
C4 C 0.8911(8) 0.2817(4) 0.4381(5) 0.070(3) Uani 1 1 d . . .
H4 H 0.8776 0.3062 0.3975 0.084 Uiso 1 1 calc R . .
C5 C 0.8274(7) 0.2849(4) 0.4913(5) 0.053(2) Uani 1 1 d . A .
H5 H 0.7713 0.3109 0.4879 0.063 Uiso 1 1 calc R . .
C6 C 0.8482(6) 0.2483(3) 0.5509(5) 0.0445(18) Uani 1 1 d . . .
C7 C 0.8560(6) 0.1995(3) 0.6467(4) 0.0390(16) Uani 1 1 d . . .
C8 C 0.8247(6) 0.1733(3) 0.7127(4) 0.0406(16) Uani 1 1 d . A .
C9 C 0.8102(6) 0.1128(3) 0.7919(4) 0.0424(17) Uani 1 1 d . A .
C10 C 0.8183(8) 0.0678(4) 0.8409(4) 0.056(2) Uani 1 1 d . . .
H10 H 0.8746 0.0419 0.8438 0.068 Uiso 1 1 calc R . .
C11 C 0.7427(9) 0.0627(5) 0.8837(5) 0.072(3) Uani 1 1 d . . .
H11 H 0.7465 0.0322 0.9170 0.086 Uiso 1 1 calc R . .
C12 C 0.6603(9) 0.0993(4) 0.8817(5) 0.066(3) Uani 1 1 d . . .
H12 H 0.6096 0.0936 0.9134 0.079 Uiso 1 1 calc R . .
C13 C 0.6502(7) 0.1446(4) 0.8340(4) 0.056(2) Uani 1 1 d . A .
H13 H 0.5937 0.1702 0.8327 0.067 Uiso 1 1 calc R . .
C14 C 0.7267(7) 0.1512(3) 0.7877(4) 0.0453(18) Uani 1 1 d . . .
C15 C 0.5812(6) 0.0003(3) 0.4872(4) 0.0441(17) Uani 1 1 d . . .
H15 H 0.5940 -0.0109 0.4373 0.053 Uiso 1 1 calc R . .
C16 C 0.4871(6) 0.0447(3) 0.4817(4) 0.0440(17) Uani 1 1 d . . .
H16 H 0.4600 0.0532 0.4297 0.053 Uiso 1 1 calc R . .
C17 C 0.8068(6) 0.0256(3) 0.6395(4) 0.0481(18) Uani 1 1 d . . .
H17 H 0.8282 0.0145 0.6885 0.058 Uiso 1 1 calc R . .
C18 C 0.7170(6) 0.0017(3) 0.6028(4) 0.0454(17) Uani 1 1 d . . .
H18 H 0.6792 -0.0253 0.6263 0.055 Uiso 1 1 calc R . .
C19 C 0.6829(6) 0.0175(3) 0.5320(4) 0.0416(17) Uani 1 1 d . . .
C20 C 0.7462(6) 0.0542(3) 0.5000(4) 0.0458(18) Uani 1 1 d . . .
H20 H 0.7286 0.0642 0.4503 0.055 Uiso 1 1 calc R . .
C21 C 0.8341(6) 0.0761(3) 0.5398(4) 0.0462(18) Uani 1 1 d . . .
H21 H 0.8755 0.1017 0.5169 0.055 Uiso 1 1 calc R . .
C22 C 0.5426(7) 0.1517(3) 0.6347(4) 0.0472(18) Uani 1 1 d . . .
H22 H 0.5348 0.1550 0.6847 0.057 Uiso 1 1 calc R A .
C23 C 0.5055(6) 0.1035(3) 0.5978(4) 0.0430(17) Uani 1 1 d . A .
H23 H 0.4757 0.0742 0.6229 0.052 Uiso 1 1 calc R . .
C24 C 0.5122(6) 0.0983(3) 0.5243(4) 0.0404(16) Uani 1 1 d . . .
C25 C 0.5534(8) 0.1435(4) 0.4914(4) 0.061(2) Uani 1 1 d . A .
H25 H 0.5557 0.1429 0.4405 0.073 Uiso 1 1 calc R . .
C26 C 0.5914(7) 0.1899(3) 0.5322(4) 0.053(2) Uani 1 1 d . . .
H26 H 0.6205 0.2201 0.5082 0.064 Uiso 1 1 calc R A .
C27 C 1.1351(6) 0.0814(3) 0.6363(5) 0.0505(19) Uani 1 1 d . . .
C28 C 1.1543(6) 0.1249(4) 0.6874(5) 0.056(2) Uani 1 1 d . . .
C29 C 1.1256(7) 0.1081(4) 0.7551(5) 0.060(2) Uani 1 1 d . . .
C30 C 1.0919(7) 0.0513(4) 0.7481(5) 0.055(2) Uani 1 1 d . . .
C31 C 1.0984(7) 0.0341(3) 0.6761(5) 0.053(2) Uani 1 1 d . . .
C32 C 1.1590(8) 0.0795(5) 0.5593(6) 0.073(3) Uani 1 1 d . . .
H32A H 1.1556 0.1176 0.5390 0.110 Uiso 1 1 calc R . .
H32B H 1.1079 0.0556 0.5300 0.110 Uiso 1 1 calc R . .
H32C H 1.2291 0.0642 0.5587 0.110 Uiso 1 1 calc R . .
C33 C 1.2025(9) 0.1815(5) 0.6714(7) 0.086(3) Uani 1 1 d . . .
H33A H 1.2772 0.1767 0.6697 0.128 Uiso 1 1 calc R . .
H33B H 1.1923 0.2083 0.7099 0.128 Uiso 1 1 calc R . .
H33C H 1.1687 0.1958 0.6245 0.128 Uiso 1 1 calc R . .
C34 C 1.1346(10) 0.1434(6) 0.8225(6) 0.089(4) Uani 1 1 d . . .
H34A H 1.0739 0.1370 0.8476 0.134 Uiso 1 1 calc R . .
H34B H 1.1377 0.1831 0.8091 0.134 Uiso 1 1 calc R . .
H34C H 1.1982 0.1332 0.8547 0.134 Uiso 1 1 calc R . .
C35 C 1.0680(9) 0.0150(6) 0.8090(7) 0.090(4) Uani 1 1 d . . .
H35A H 1.1316 -0.0044 0.8306 0.135 Uiso 1 1 calc R . .
H35B H 1.0151 -0.0127 0.7905 0.135 Uiso 1 1 calc R . .
H35C H 1.0417 0.0382 0.8461 0.135 Uiso 1 1 calc R . .
C36 C 1.0712(9) -0.0231(4) 0.6442(7) 0.079(3) Uani 1 1 d . . .
H36A H 1.1169 -0.0514 0.6704 0.119 Uiso 1 1 calc R . .
H36B H 1.0804 -0.0233 0.5927 0.119 Uiso 1 1 calc R . .
H36C H 0.9984 -0.0318 0.6489 0.119 Uiso 1 1 calc R . .
C48 C 0.304(2) 0.2234(13) 0.4437(11) 0.173(11) Uani 1 1 d . . .
C37 C 0.5302(5) 0.3122(3) 0.6695(4) 0.052(3) Uani 0.783(14) 1 d PGU A 1
C38 C 0.5800(6) 0.3042(3) 0.7414(3) 0.056(3) Uani 0.783(14) 1 d PGU A 1
C39 C 0.6825(6) 0.3255(3) 0.7458(4) 0.069(4) Uani 0.783(14) 1 d PGU A 1
C40 C 0.6961(5) 0.3465(3) 0.6766(4) 0.074(5) Uani 0.783(14) 1 d PGU A 1
C41 C 0.6020(5) 0.3383(3) 0.6294(4) 0.060(4) Uani 0.783(14) 1 d PGU A 1
C42 C 0.4203(6) 0.2957(4) 0.6408(6) 0.103(6) Uani 0.783(14) 1 d PGU A 1
H42A H 0.3736 0.3274 0.6455 0.154 Uiso 0.783(14) 1 calc PR A 1
H42B H 0.3994 0.2637 0.6687 0.154 Uiso 0.783(14) 1 calc PR A 1
H42C H 0.4163 0.2852 0.5894 0.154 Uiso 0.783(14) 1 calc PR A 1
C43 C 0.5323(10) 0.2779(4) 0.8025(5) 0.111(7) Uani 0.783(14) 1 d PGU A 1
H43A H 0.5830 0.2782 0.8469 0.167 Uiso 0.783(14) 1 calc PR A 1
H43B H 0.5125 0.2390 0.7897 0.167 Uiso 0.783(14) 1 calc PR A 1
H43C H 0.4702 0.2991 0.8108 0.167 Uiso 0.783(14) 1 calc PR A 1
C44 C 0.7629(9) 0.3256(5) 0.8123(6) 0.119(7) Uani 0.783(14) 1 d PGU A 1
H44A H 0.7468 0.3555 0.8453 0.179 Uiso 0.783(14) 1 calc PR A 1
H44B H 0.8320 0.3322 0.7980 0.179 Uiso 0.783(14) 1 calc PR A 1
H44C H 0.7624 0.2893 0.8370 0.179 Uiso 0.783(14) 1 calc PR A 1
C45 C 0.7935(8) 0.3730(4) 0.6566(7) 0.104(6) Uani 0.783(14) 1 d PGU A 1
H45A H 0.8205 0.3502 0.6194 0.156 Uiso 0.783(14) 1 calc PR A 1
H45B H 0.8460 0.3753 0.6998 0.156 Uiso 0.783(14) 1 calc PR A 1
H45C H 0.7775 0.4108 0.6374 0.156 Uiso 0.783(14) 1 calc PR A 1
C46 C 0.5818(9) 0.3545(4) 0.5506(5) 0.108(6) Uani 0.783(14) 1 d PGU A 1
H46A H 0.5584 0.3215 0.5213 0.162 Uiso 0.783(14) 1 calc PR A 1
H46B H 0.6461 0.3691 0.5352 0.162 Uiso 0.783(14) 1 calc PR A 1
H46C H 0.5277 0.3835 0.5437 0.162 Uiso 0.783(14) 1 calc PR A 1
C47 C 0.496(5) 0.4789(14) 0.7379(18) 0.063(6) Uani 0.598(16) 1 d PD B 1
F1 F 0.424(3) 0.4989(19) 0.773(2) 0.078(5) Uani 0.598(16) 1 d PD B 1
F2 F 0.4697(13) 0.4783(11) 0.6639(10) 0.113(7) Uani 0.598(16) 1 d PD B 1
F3 F 0.4977(15) 0.4239(6) 0.7558(15) 0.140(8) Uani 0.598(16) 1 d PD B 1
O1 O 0.6554(17) 0.4958(17) 0.8294(12) 0.148(15) Uani 0.598(16) 1 d PD B 1
O2 O 0.685(2) 0.4773(14) 0.7069(10) 0.078(6) Uani 0.598(16) 1 d PD B 1
O3 O 0.6081(14) 0.5654(6) 0.7408(11) 0.109(6) Uani 0.598(16) 1 d PD B 1
S1 S 0.6291(4) 0.5063(4) 0.7562(4) 0.0607(19) Uani 0.598(16) 1 d PD B 1
C37' C 0.549(2) 0.3068(12) 0.7010(16) 0.064(16) Uani 0.217(14) 1 d PGU A 2
C38' C 0.639(2) 0.3097(10) 0.7563(13) 0.044(11) Uani 0.217(14) 1 d PGU A 2
C39' C 0.7234(17) 0.3352(9) 0.7242(12) 0.035(9) Uani 0.217(14) 1 d PGU A 2
C40' C 0.6853(19) 0.3480(10) 0.6492(13) 0.049(11) Uani 0.217(14) 1 d PGU A 2
C41' C 0.578(2) 0.3304(12) 0.6348(14) 0.08(2) Uani 0.217(14) 1 d PGU A 2
C42' C 0.442(3) 0.2828(19) 0.711(3) 0.15(3) Uani 0.217(14) 1 d PGU A 2
H42D H 0.3984 0.3126 0.7272 0.221 Uiso 0.217(14) 1 calc PR A 2
H42E H 0.4506 0.2527 0.7473 0.221 Uiso 0.217(14) 1 calc PR A 2
H42F H 0.4082 0.2676 0.6645 0.221 Uiso 0.217(14) 1 calc PR A 2
C43' C 0.644(3) 0.2893(17) 0.835(2) 0.12(2) Uani 0.217(14) 1 d PGU A 2
H43D H 0.5878 0.2626 0.8388 0.181 Uiso 0.217(14) 1 calc PR A 2
H43E H 0.6375 0.3214 0.8671 0.181 Uiso 0.217(14) 1 calc PR A 2
H43F H 0.7116 0.2708 0.8501 0.181 Uiso 0.217(14) 1 calc PR A 2
C44' C 0.834(3) 0.3466(17) 0.763(2) 0.14(3) Uani 0.217(14) 1 d PGU A 2
H44D H 0.8369 0.3844 0.7842 0.210 Uiso 0.217(14) 1 calc PR A 2
H44E H 0.8838 0.3438 0.7282 0.210 Uiso 0.217(14) 1 calc PR A 2
H44F H 0.8514 0.3189 0.8020 0.210 Uiso 0.217(14) 1 calc PR A 2
C45' C 0.748(3) 0.3754(17) 0.594(2) 0.108(6) Uani 0.217(14) 1 d PG A 2
H45D H 0.7440 0.4164 0.5982 0.162 Uiso 0.217(14) 1 calc PR A 2
H45E H 0.7198 0.3638 0.5449 0.162 Uiso 0.217(14) 1 calc PR A 2
H45F H 0.8214 0.3637 0.6048 0.162 Uiso 0.217(14) 1 calc PR A 2
C46' C 0.506(3) 0.336(2) 0.562(2) 0.097(18) Uani 0.217(14) 1 d PGU A 2
H46D H 0.4673 0.3714 0.5612 0.145 Uiso 0.217(14) 1 calc PR A 2
H46E H 0.4570 0.3045 0.5563 0.145 Uiso 0.217(14) 1 calc PR A 2
H46F H 0.5483 0.3357 0.5221 0.145 Uiso 0.217(14) 1 calc PR A 2
C47' C 0.505(8) 0.473(2) 0.725(3) 0.063(6) Uani 0.402(16) 1 d PD B 2
F1' F 0.440(5) 0.503(3) 0.755(3) 0.078(5) Uani 0.402(16) 1 d PD B 2
F2' F 0.490(3) 0.5149(18) 0.672(2) 0.172(16) Uani 0.402(16) 1 d PD B 2
F3' F 0.478(2) 0.4338(14) 0.6959(18) 0.132(12) Uani 0.402(16) 1 d PD B 2
O1' O 0.644(3) 0.5332(13) 0.8093(18) 0.106(14) Uani 0.402(16) 1 d PD B 2
O2' O 0.700(3) 0.465(2) 0.7325(16) 0.078(6) Uani 0.402(16) 1 d PD B 2
O3' O 0.619(2) 0.4328(10) 0.8281(11) 0.100(8) Uani 0.402(16) 1 d PD B 2
S1' S 0.6284(6) 0.4779(5) 0.7795(6) 0.060(3) Uani 0.402(16) 1 d PD B 2

loop_
_atom_site_aniso_label
_atom_site_aniso_U_11
_atom_site_aniso_U_22
_atom_site_aniso_U_33
_atom_site_aniso_U_23
_atom_site_aniso_U_13
_atom_site_aniso_U_12
Rh1 0.0387(4) 0.0332(4) 0.0415(3) -0.0001(2) 0.0024(2) 0.0018(2)
Rh2 0.0509(4) 0.0281(3) 0.0486(4) -0.0087(2) 0.0050(3) 0.0035(2)
N1 0.044(4) 0.032(3) 0.047(3) -0.002(3) 0.007(3) 0.001(3)
N2 0.044(3) 0.032(3) 0.038(3) 0.001(3) 0.002(3) 0.003(3)
N3 0.050(4) 0.038(3) 0.037(3) -0.008(3) 0.004(3) 0.001(3)
N4 0.044(4) 0.028(3) 0.046(3) -0.003(3) 0.011(3) 0.004(3)
N5 0.040(3) 0.039(3) 0.039(3) -0.001(3) 0.004(2) 0.000(3)
N6 0.055(4) 0.032(3) 0.039(3) -0.004(3) 0.006(3) 0.003(3)
S2 0.147(4) 0.180(5) 0.106(3) 0.055(3) 0.045(3) 0.089(4)
O4 0.168(14) 0.164(13) 0.228(16) 0.073(13) -0.024(12) 0.047(11)
O5 0.137(10) 0.085(6) 0.190(11) 0.022(7) 0.071(8) 0.032(6)
O6 0.078(8) 0.225(17) 0.228(16) -0.026(13) 0.000(9) 0.000(9)
F4 0.199(15) 0.221(15) 0.231(15) -0.018(12) 0.024(12) 0.116(12)
F5 0.192(15) 0.41(3) 0.129(10) 0.056(13) 0.016(9) -0.001(17)
F6 0.143(11) 0.252(17) 0.192(13) -0.038(11) 0.040(10) 0.020(11)
C1 0.042(4) 0.040(4) 0.045(4) 0.006(3) 0.003(3) -0.002(3)
C2 0.052(5) 0.051(5) 0.057(5) 0.014(4) 0.014(4) 0.008(4)
C3 0.061(6) 0.080(7) 0.065(6) 0.022(5) 0.018(5) 0.008(5)
C4 0.073(7) 0.071(6) 0.066(6) 0.027(5) 0.010(5) -0.003(5)
C5 0.055(5) 0.048(5) 0.056(5) 0.014(4) 0.008(4) 0.004(4)
C6 0.039(4) 0.041(4) 0.052(5) 0.000(3) 0.002(3) -0.004(3)
C7 0.046(4) 0.030(4) 0.041(4) 0.000(3) 0.007(3) 0.000(3)
C8 0.036(4) 0.031(4) 0.054(4) -0.011(3) 0.004(3) 0.000(3)
C9 0.052(5) 0.043(4) 0.031(3) -0.005(3) 0.005(3) -0.001(3)
C10 0.066(6) 0.058(5) 0.045(4) 0.004(4) 0.009(4) 0.002(4)
C11 0.085(7) 0.081(7) 0.051(5) 0.014(5) 0.018(5) -0.006(6)
C12 0.090(7) 0.059(6) 0.056(5) -0.006(4) 0.032(5) -0.012(5)
C13 0.066(6) 0.060(5) 0.044(4) -0.007(4) 0.013(4) 0.001(4)
C14 0.056(5) 0.044(4) 0.038(4) -0.010(3) 0.012(3) -0.005(3)
C15 0.049(4) 0.047(4) 0.037(4) -0.009(3) 0.009(3) -0.009(3)
C16 0.061(5) 0.041(4) 0.030(3) -0.001(3) 0.005(3) -0.012(3)
C17 0.047(5) 0.047(5) 0.048(4) 0.013(4) -0.002(3) -0.005(3)
C18 0.049(5) 0.043(4) 0.046(4) -0.003(3) 0.012(3) -0.007(3)
C19 0.050(4) 0.039(4) 0.039(4) -0.019(3) 0.015(3) -0.011(3)
C20 0.047(4) 0.052(5) 0.037(4) -0.005(3) 0.003(3) -0.012(3)
C21 0.051(5) 0.047(4) 0.043(4) -0.004(3) 0.011(3) -0.009(3)
C22 0.055(5) 0.044(4) 0.044(4) -0.011(3) 0.011(3) -0.003(3)
C23 0.044(4) 0.039(4) 0.046(4) -0.003(3) 0.006(3) -0.007(3)
C24 0.041(4) 0.043(4) 0.036(4) -0.001(3) 0.001(3) -0.010(3)
C25 0.085(7) 0.063(6) 0.032(4) 0.001(4) 0.001(4) -0.021(5)
C26 0.077(6) 0.041(4) 0.040(4) 0.003(3) 0.000(4) -0.012(4)
C27 0.046(5) 0.044(5) 0.063(5) 0.006(4) 0.010(4) 0.006(4)
C28 0.037(4) 0.051(5) 0.076(6) 0.000(5) -0.008(4) -0.002(4)
C29 0.051(5) 0.059(6) 0.063(5) -0.003(4) -0.014(4) 0.004(4)
C30 0.044(5) 0.065(6) 0.053(5) 0.007(4) 0.001(4) 0.014(4)
C31 0.047(5) 0.040(4) 0.071(5) 0.006(4) 0.006(4) 0.015(3)
C32 0.063(6) 0.083(7) 0.078(6) 0.014(6) 0.025(5) 0.023(5)
C33 0.071(7) 0.069(7) 0.113(9) 0.014(6) 0.001(6) -0.023(6)
C34 0.075(8) 0.107(10) 0.079(7) -0.014(7) -0.013(6) 0.005(6)
C35 0.070(7) 0.114(10) 0.090(8) 0.051(7) 0.026(6) 0.041(7)
C36 0.077(7) 0.046(5) 0.117(9) -0.017(6) 0.021(6) 0.012(5)
C48 0.16(2) 0.26(3) 0.106(13) 0.037(16) 0.040(13) 0.10(2)
C37 0.047(6) 0.052(7) 0.058(8) -0.014(5) 0.005(5) 0.024(5)
C38 0.075(9) 0.048(6) 0.045(6) -0.015(5) 0.008(6) 0.027(6)
C39 0.064(9) 0.051(8) 0.090(9) -0.034(7) 0.008(8) -0.001(7)
C40 0.078(9) 0.037(7) 0.112(13) -0.022(7) 0.027(9) -0.005(6)
C41 0.072(8) 0.033(6) 0.083(9) 0.010(6) 0.034(7) 0.020(6)
C42 0.068(9) 0.103(11) 0.139(13) -0.038(10) 0.019(8) 0.034(8)
C43 0.141(14) 0.099(11) 0.108(11) -0.017(9) 0.070(11) 0.035(10)
C44 0.130(13) 0.090(11) 0.122(12) -0.057(10) -0.041(10) 0.016(10)
C45 0.100(11) 0.046(7) 0.170(15) -0.023(9) 0.034(10) -0.004(7)
C46 0.125(13) 0.094(10) 0.110(11) 0.027(9) 0.033(10) 0.052(10)
C47 0.072(14) 0.068(10) 0.055(14) -0.020(9) 0.026(13) 0.028(8)
F1 0.061(13) 0.103(8) 0.080(18) -0.023(12) 0.044(7) -0.001(8)
F2 0.091(10) 0.150(19) 0.094(10) -0.059(13) -0.006(7) 0.021(12)
F3 0.127(14) 0.056(8) 0.24(2) 0.023(12) 0.045(15) 0.009(8)
O1 0.062(11) 0.31(5) 0.063(12) 0.010(19) -0.008(8) 0.00(2)
O2 0.065(9) 0.110(16) 0.061(13) -0.019(12) 0.017(10) 0.006(7)
O3 0.114(13) 0.083(10) 0.132(15) -0.011(10) 0.021(11) -0.008(9)
S1 0.064(3) 0.077(4) 0.044(3) -0.009(3) 0.0161(19) 0.005(2)
C37' 0.06(2) 0.06(2) 0.07(2) -0.033(17) -0.002(17) 0.015(15)
C38' 0.042(19) 0.035(16) 0.059(18) 0.018(14) 0.020(15) 0.019(14)
C39' 0.038(12) 0.029(12) 0.038(12) -0.016(9) 0.003(9) 0.004(9)
C40' 0.07(2) 0.039(18) 0.037(16) -0.003(12) 0.019(14) 0.019(15)
C41' 0.09(3) 0.06(2) 0.09(3) 0.002(18) -0.007(18) 0.004(18)
C42' 0.14(4) 0.15(4) 0.16(4) -0.01(2) 0.04(2) 0.01(2)
C43' 0.13(3) 0.12(3) 0.11(3) -0.006(19) 0.025(19) -0.019(19)
C44' 0.13(3) 0.15(4) 0.14(3) 0.00(2) 0.03(2) 0.00(2)
C45' 0.125(13) 0.094(10) 0.110(11) 0.027(9) 0.033(10) 0.052(10)
C46' 0.10(2) 0.09(2) 0.10(2) 0.004(18) 0.003(18) 0.031(18)
C47' 0.072(14) 0.068(10) 0.055(14) -0.020(9) 0.026(13) 0.028(8)
F1' 0.061(13) 0.103(8) 0.080(18) -0.023(12) 0.044(7) -0.001(8)
F2' 0.20(4) 0.15(3) 0.15(3) 0.00(2) -0.04(2) 0.05(3)
F3' 0.135(19) 0.11(2) 0.127(19) -0.071(18) -0.050(16) 0.071(17)
O1' 0.10(2) 0.14(2) 0.09(2) -0.07(2) 0.06(2) -0.05(2)
O2' 0.065(9) 0.110(16) 0.061(13) -0.019(12) 0.017(10) 0.006(7)
O3' 0.12(2) 0.087(15) 0.082(13) -0.002(12) -0.007(12) -0.017(13)
S1' 0.064(4) 0.072(6) 0.044(5) -0.003(4) 0.011(3) -0.003(4)

loop_
_atom_type_symbol
_atom_type_description
_atom_type_scat_dispersion_real
_atom_type_scat_dispersion_imag
_atom_type_scat_source
C C 0.0181 0.0091 'International Tables Vol C Tables 4.2.6.8 and 6.1.1.4'
H H 0.0000 0.0000 'International Tables Vol C Tables 4.2.6.8 and 6.1.1.4'
N N 0.0311 0.0180 'International Tables Vol C Tables 4.2.6.8 and 6.1.1.4'
O O 0.0492 0.0322 'International Tables Vol C Tables 4.2.6.8 and 6.1.1.4'
F F 0.0727 0.0534 'International Tables Vol C Tables 4.2.6.8 and 6.1.1.4'
S S 0.3331 0.5567 'International Tables Vol C Tables 4.2.6.8 and 6.1.1.4'
Rh Rh 0.0927 3.6045 'International Tables Vol C Tables 4.2.6.8 and 6.1.1.4'

loop_
_geom_angle_atom_site_label_1
_geom_angle_atom_site_label_2
_geom_angle_atom_site_label_3
_geom_angle
_geom_angle_site_symmetry_1
_geom_angle_site_symmetry_3
N5 Rh1 C29 155.2(3) . .
N5 Rh1 C27 110.4(3) . .
C29 Rh1 C27 65.6(4) . .
N5 Rh1 C30 116.5(3) . .
C29 Rh1 C30 38.7(4) . .
C27 Rh1 C30 66.0(3) . .
N5 Rh1 C28 147.8(3) . .
C29 Rh1 C28 38.7(4) . .
C27 Rh1 C28 38.2(4) . .
C30 Rh1 C28 64.4(4) . .
N5 Rh1 C31 96.2(3) . .
C29 Rh1 C31 64.5(4) . .
C27 Rh1 C31 39.9(3) . .
C30 Rh1 C31 38.3(3) . .
C28 Rh1 C31 64.1(3) . .
N5 Rh1 N1 85.5(2) . .
C29 Rh1 N1 119.3(3) . .
C27 Rh1 N1 107.4(3) . .
C30 Rh1 N1 158.0(3) . .
C28 Rh1 N1 97.0(3) . .
C31 Rh1 N1 145.4(3) . .
N5 Rh1 N2 83.7(2) . .
C29 Rh1 N2 98.8(3) . .
C27 Rh1 N2 164.4(3) . .
C30 Rh1 N2 102.1(3) . .
C28 Rh1 N2 128.5(3) . .
C31 Rh1 N2 134.9(3) . .
N1 Rh1 N2 79.7(2) . .
C37' Rh2 C41' 40.5(5) . .
C37' Rh2 C38' 40.4(5) . .
C41' Rh2 C38' 67.2(8) . .
C37' Rh2 N6 105.0(8) . .
C41' Rh2 N6 103.3(7) . .
C38' Rh2 N6 137.5(7) . .
C37' Rh2 C40 64.1(7) . .
C41' Rh2 C40 46.3(8) . .
C38' Rh2 C40 54.7(6) . .
N6 Rh2 C40 145.8(3) . .
C37' Rh2 C39 52.5(7) . .
C41' Rh2 C39 65.8(7) . .
C38' Rh2 C39 19.6(6) . .
N6 Rh2 C39 156.1(3) . .
C40 Rh2 C39 38.58(13) . .
C37' Rh2 C41 48.8(8) . .
C41' Rh2 C41 10.5(8) . .
C38' Rh2 C41 69.5(6) . .
N6 Rh2 C41 108.9(3) . .
C40 Rh2 C41 38.49(13) . .
C39 Rh2 C41 64.2(2) . .
C37' Rh2 N3 120.9(8) . .
C41' Rh2 N3 160.8(7) . .
C38' Rh2 N3 94.9(7) . .
N6 Rh2 N3 84.9(2) . .
C40 Rh2 N3 129.0(3) . .
C39 Rh2 N3 99.8(2) . .
C41 Rh2 N3 163.9(2) . .
C37' Rh2 N4 157.1(8) . .
C41' Rh2 N4 117.9(8) . .
C38' Rh2 N4 136.0(7) . .
N6 Rh2 N4 86.0(2) . .
C40 Rh2 N4 95.5(2) . .
C39 Rh2 N4 117.9(3) . .
C41 Rh2 N4 108.8(2) . .
N3 Rh2 N4 79.5(2) . .
C37' Rh2 C40' 66.8(8) . .
C41' Rh2 C40' 39.4(5) . .
C38' Rh2 C40' 66.0(7) . .
N6 Rh2 C40' 132.9(7) . .
C40 Rh2 C40' 13.5(6) . .
C39 Rh2 C40' 51.5(6) . .
C41 Rh2 C40' 29.8(7) . .
N3 Rh2 C40' 140.5(7) . .
N4 Rh2 C40' 90.9(6) . .
C37' Rh2 C38 21.6(7) . .
C41' Rh2 C38 57.8(7) . .
C38' Rh2 C38 21.1(6) . .
N6 Rh2 C38 118.0(3) . .
C40 Rh2 C38 64.1(2) . .
C39 Rh2 C38 38.14(12) . .
C41 Rh2 C38 63.67(19) . .
N3 Rh2 C38 103.0(2) . .
N4 Rh2 C38 156.0(3) . .
C40' Rh2 C38 71.8(6) . .
C37' Rh2 C39' 66.7(7) . .
C41' Rh2 C39' 66.1(8) . .
C38' Rh2 C39' 39.3(5) . .
N6 Rh2 C39' 169.4(6) . .
C40 Rh2 C39' 25.3(6) . .
C39 Rh2 C39' 19.7(5) . .
C41 Rh2 C39' 60.8(6) . .
N3 Rh2 C39' 104.9(6) . .
N4 Rh2 C39' 99.6(6) . .
C40' Rh2 C39' 38.7(5) . .
C38 Rh2 C39' 56.5(5) . .
C7 N1 C1 103.2(6) . .
C7 N1 Rh1 110.4(5) . .
C1 N1 Rh1 144.8(5) . .
C8 N2 C9 101.7(6) . .
C8 N2 Rh1 109.9(5) . .
C9 N2 Rh1 146.3(5) . .
C8 N3 C14 100.9(6) . .
C8 N3 Rh2 111.6(5) . .
C14 N3 Rh2 146.8(5) . .
C7 N4 C6 103.0(6) . .
C7 N4 Rh2 109.7(5) . .
C6 N4 Rh2 147.0(5) . .
C17 N5 C21 116.7(7) . .
C17 N5 Rh1 121.3(5) . .
C21 N5 Rh1 121.9(5) . .
C26 N6 C22 116.9(7) . .
C26 N6 Rh2 122.1(5) . .
C22 N6 Rh2 120.8(5) . .
O5 S2 O6 114.3(10) . .
O5 S2 O4 116.2(10) . .
O6 S2 O4 121.3(11) . .
O5 S2 C48 104.5(10) . .
O6 S2 C48 103.6(11) . .
O4 S2 C48 91.0(12) . .
C2 C1 N1 132.6(7) . .
C2 C1 C6 120.2(7) . .
N1 C1 C6 107.2(7) . .
C1 C2 C3 119.1(8) . .
C4 C3 C2 119.9(9) . .
C3 C4 C5 123.5(9) . .
C4 C5 C6 117.6(8) . .
N4 C6 C5 132.5(8) . .
N4 C6 C1 107.8(7) . .
C5 C6 C1 119.6(8) . .
N1 C7 N4 118.8(6) . .
N1 C7 C8 119.8(6) . .
N4 C7 C8 121.1(7) . .
N2 C8 N3 121.1(7) . .
N2 C8 C7 120.0(7) . .
N3 C8 C7 118.1(7) . .
N2 C9 C10 131.2(8) . .
N2 C9 C14 107.5(6) . .
C10 C9 C14 121.3(8) . .
C11 C10 C9 117.1(9) . .
C10 C11 C12 123.5(9) . .
C11 C12 C13 120.9(9) . .
C12 C13 C14 117.5(9) . .
N3 C14 C13 131.5(8) . .
N3 C14 C9 108.9(7) . .
C13 C14 C9 119.6(7) . .
C19 C15 C16 118.7(6) . 3_656
C19 C15 C16 116.8(6) . .
C16 C15 C16 90.8(6) 3_656 .
C24 C16 C15 118.7(6) . 3_656
C24 C16 C15 114.5(6) . .
C15 C16 C15 89.2(6) 3_656 .
N5 C17 C18 123.9(7) . .
C19 C18 C17 119.6(7) . .
C18 C19 C20 116.7(7) . .
C18 C19 C15 126.1(7) . .
C20 C19 C15 117.2(7) . .
C21 C20 C19 120.4(7) . .
N5 C21 C20 122.6(7) . .
N6 C22 C23 123.5(7) . .
C24 C23 C22 119.7(7) . .
C25 C24 C23 116.5(7) . .
C25 C24 C16 119.7(7) . .
C23 C24 C16 123.5(7) . .
C24 C25 C26 120.6(7) . .
N6 C26 C25 122.6(8) . .
C28 C27 C31 105.5(8) . .
C28 C27 C32 128.6(9) . .
C31 C27 C32 125.5(8) . .
C28 C27 Rh1 71.3(5) . .
C31 C27 Rh1 70.5(5) . .
C32 C27 Rh1 128.4(6) . .
C27 C28 C29 110.3(8) . .
C27 C28 C33 124.0(10) . .
C29 C28 C33 125.7(9) . .
C27 C28 Rh1 70.5(5) . .
C29 C28 Rh1 70.2(5) . .
C33 C28 Rh1 127.3(7) . .
C28 C29 C30 107.6(8) . .
C28 C29 C34 125.5(10) . .
C30 C29 C34 126.8(10) . .
C28 C29 Rh1 71.2(5) . .
C30 C29 Rh1 71.1(5) . .
C34 C29 Rh1 125.3(7) . .
C31 C30 C29 107.8(8) . .
C31 C30 C35 126.5(10) . .
C29 C30 C35 125.2(9) . .
C31 C30 Rh1 70.9(5) . .
C29 C30 Rh1 70.2(5) . .
C35 C30 Rh1 130.5(7) . .
C30 C31 C27 108.7(8) . .
C30 C31 C36 126.4(9) . .
C27 C31 C36 124.9(9) . .
C30 C31 Rh1 70.7(5) . .
C27 C31 Rh1 69.6(4) . .
C36 C31 Rh1 124.9(7) . .
F4 C48 F5 101.0(18) . .
F4 C48 F6 97(2) . .
F5 C48 F6 103(2) . .
F4 C48 S2 120.0(18) . .
F5 C48 S2 114(2) . .
F6 C48 S2 118.6(14) . .
C38 C37 C41 108.0 . .
C38 C37 C42 126.0 . .
C41 C37 C42 126.0 . .
C38 C37 Rh2 70.9(2) . .
C41 C37 Rh2 69.9(2) . .
C42 C37 Rh2 124.84(19) . .
C37 C38 C39 108.0 . .
C37 C38 C43 126.0 . .
C39 C38 C43 126.0 . .
C37 C38 Rh2 71.34(19) . .
C39 C38 Rh2 69.66(19) . .
C43 C38 Rh2 124.6(2) . .
C40 C39 C38 108.0 . .
C40 C39 C44 126.0 . .
C38 C39 C44 126.0 . .
C40 C39 Rh2 70.2(2) . .
C38 C39 Rh2 72.20(19) . .
C44 C39 Rh2 123.28(19) . .
C39 C40 C41 108.0 . .
C39 C40 C45 126.0 . .
C41 C40 C45 126.0 . .
C39 C40 Rh2 71.3(2) . .
C41 C40 Rh2 71.7(2) . .
C45 C40 Rh2 122.73(19) . .
C37 C41 C40 108.0 . .
C37 C41 C46 126.0 . .
C40 C41 C46 126.0 . .
C37 C41 Rh2 72.10(19) . .
C40 C41 Rh2 69.81(19) . .
C46 C41 Rh2 123.7(2) . .
F1 C47 F3 103(4) . .
F1 C47 F2 114(4) . .
F3 C47 F2 103(3) . .
F1 C47 S1 120(3) . .
F3 C47 S1 108(3) . .
F2 C47 S1 107(3) . .
O1 S1 O2 117.8(16) . .
O1 S1 O3 112.6(19) . .
O2 S1 O3 116.3(14) . .
O1 S1 C47 102.6(17) . .
O2 S1 C47 104.9(16) . .
O3 S1 C47 99.4(13) . .
C41' C37' C38' 108.0 . .
C41' C37' C42' 126.0 . .
C38' C37' C42' 126.0 . .
C41' C37' Rh2 71.1(9) . .
C38' C37' Rh2 71.6(8) . .
C42' C37' Rh2 123.0(8) . .
C37' C38' C39' 108.0 . .
C37' C38' C43' 126.0 . .
C39' C38' C43' 126.0 . .
C37' C38' Rh2 68.1(9) . .
C39' C38' Rh2 72.8(9) . .
C43' C38' Rh2 124.7(8) . .
C40' C39' C38' 108.0 . .
C40' C39' C44' 126.0 . .
C38' C39' C44' 126.0 . .
C40' C39' Rh2 70.4(8) . .
C38' C39' Rh2 68.0(9) . .
C44' C39' Rh2 127.2(8) . .
C39' C40' C41' 108.0 . .
C39' C40' C45' 126.0 . .
C41' C40' C45' 126.0 . .
C39' C40' Rh2 70.8(8) . .
C41' C40' Rh2 67.7(9) . .
C45' C40' Rh2 127.0(8) . .
C37' C41' C40' 108.0 . .
C37' C41' C46' 126.0 . .
C40' C41' C46' 126.0 . .
C37' C41' Rh2 68.4(9) . .
C40' C41' Rh2 72.8(9) . .
C46' C41' Rh2 124.4(8) . .
F3' C47' F1' 119(10) . .
F3' C47' F2' 105(5) . .
F1' C47' F2' 84(4) . .
F3' C47' S1' 122(5) . .
F1' C47' S1' 108(6) . .
F2' C47' S1' 113(6) . .
O2' S1' O3' 111(2) . .
O2' S1' O1' 112(3) . .
O3' S1' O1' 118.1(19) . .
O2' S1' C47' 105(3) . .
O3' S1' C47' 100(2) . .
O1' S1' C47' 110(3) . .

loop_
_geom_bond_atom_site_label_1
_geom_bond_atom_site_label_2
_geom_bond_distance
_geom_bond_site_symmetry_2
Rh1 N5 2.126(6) .
Rh1 C29 2.136(9) .
Rh1 C27 2.140(8) .
Rh1 C30 2.148(8) .
Rh1 C28 2.149(8) .
Rh1 C31 2.151(8) .
Rh1 N1 2.155(6) .
Rh1 N2 2.184(6) .
Rh2 C37' 2.07(3) .
Rh2 C41' 2.11(3) .
Rh2 C38' 2.12(2) .
Rh2 N6 2.119(6) .
Rh2 C40 2.131(6) .
Rh2 C39 2.145(6) .
Rh2 C41 2.155(6) .
Rh2 N3 2.173(6) .
Rh2 N4 2.173(6) .
Rh2 C40' 2.17(2) .
Rh2 C38 2.178(5) .
Rh2 C39' 2.18(2) .
N1 C7 1.311(10) .
N1 C1 1.393(10) .
N2 C8 1.298(10) .
N2 C9 1.390(10) .
N3 C8 1.313(10) .
N3 C14 1.380(10) .
N4 C7 1.321(10) .
N4 C6 1.383(11) .
N5 C17 1.316(10) .
N5 C21 1.357(10) .
N6 C26 1.335(10) .
N6 C22 1.336(10) .
S2 O5 1.365(11) .
S2 O6 1.401(16) .
S2 O4 1.430(16) .
S2 C48 1.84(3) .
F4 C48 1.35(2) .
F5 C48 1.37(2) .
F6 C48 1.49(3) .
C1 C2 1.380(12) .
C1 C6 1.430(11) .
C2 C3 1.394(13) .
C3 C4 1.366(15) .
C4 C5 1.372(14) .
C5 C6 1.405(12) .
C7 C8 1.480(11) .
C9 C10 1.401(12) .
C9 C14 1.410(12) .
C10 C11 1.349(14) .
C11 C12 1.373(16) .
C12 C13 1.391(14) .
C13 C14 1.406(12) .
C15 C19 1.515(11) .
C15 C16 1.551(10) 3_656
C15 C16 1.607(11) .
C16 C24 1.513(11) .
C16 C15 1.551(10) 3_656
C17 C18 1.386(11) .
C18 C19 1.381(11) .
C19 C20 1.386(11) .
C20 C21 1.373(11) .
C22 C23 1.388(11) .
C23 C24 1.385(11) .
C24 C25 1.380(12) .
C25 C26 1.391(12) .
C27 C28 1.403(13) .
C27 C31 1.463(12) .
C27 C32 1.504(13) .
C28 C29 1.418(14) .
C28 C33 1.532(13) .
C29 C30 1.420(13) .
C29 C34 1.498(15) .
C30 C31 1.412(13) .
C30 C35 1.489(14) .
C31 C36 1.507(13) .
C37 C38 1.412(4) .
C37 C41 1.413(4) .
C37 C42 1.502(4) .
C38 C39 1.413(4) .
C38 C43 1.502(4) .
C39 C40 1.412(4) .
C39 C44 1.502(4) .
C40 C41 1.413(4) .
C40 C45 1.502(4) .
C41 C46 1.502(4) .
C47 F1 1.29(3) .
C47 F3 1.35(3) .
C47 F2 1.37(4) .
C47 S1 1.83(6) .
O1 S1 1.38(2) .
O2 S1 1.42(2) .
O3 S1 1.453(18) .
C37' C41' 1.445(15) .
C37' C38' 1.445(15) .
C37' C42' 1.536(16) .
C38' C39' 1.445(15) .
C38' C43' 1.536(16) .
C39' C40' 1.445(15) .
C39' C44' 1.536(16) .
C40' C41' 1.445(15) .
C40' C45' 1.536(16) .
C41' C46' 1.536(16) .
C47' F3' 1.12(8) .
C47' F1' 1.28(4) .
C47' F2' 1.39(4) .
C47' S1' 1.77(10) .
O1' S1' 1.43(3) .
O2' S1' 1.39(3) .
O3' S1' 1.42(2) .

loop_
_platon_squeeze_void_nr
_platon_squeeze_void_average_x
_platon_squeeze_void_average_y
_platon_squeeze_void_average_z
_platon_squeeze_void_volume
_platon_squeeze_void_count_electrons
1 -0.002 0.000 0.000 667.6 116.0
2 -0.016 0.500 0.500 667.7 116.9
